data_4342237
loop_
_publ_author_name
'Hu, Kong-Qiu'
'Jiang, Xiang'
'Wu, Shu-Qi'
'Liu, Cai-Ming'
'Cui, Ai-Li'
'Kou, Hui-Zhong'

_publ_section_title
;
 Slow Magnetization Relaxation in Ni(II)Dy(III)Fe(III) Molecular Cycles.
;
_journal_issue 4
_journal_name_full 'Inorganic chemistry'
_journal_page_first 1206
_journal_page_last 1208
_journal_paper_doi 10.1021/ic502874n
_journal_volume 54
_journal_year 2015
_chemical_formula_sum 'C108 H158 Dy2 Fe2 N24 Ni4 O34'
_chemical_formula_weight 3008.11
_chemical_name_systematic
;
 ?
;
_space_group_crystal_system monoclinic
_space_group_IT_number 14
_space_group_name_Hall '-P 2ybc'
_space_group_name_H-M_alt 'P 1 21/c 1'
_symmetry_space_group_name_Hall '-P 2ybc'
_symmetry_space_group_name_H-M 'P 1 21/c 1'
_atom_sites_solution_hydrogens geom
_audit_creation_method SHELXL-2013
_cell_angle_alpha 90
_cell_angle_beta 105.893(7)
_cell_angle_gamma 90
_cell_formula_units_Z 2
_cell_length_a 16.931(6)
_cell_length_b 22.959(7)
_cell_length_c 19.285(7)
_cell_measurement_reflns_used 25628
_cell_measurement_temperature 153(2)
_cell_measurement_theta_max 29.0181
_cell_measurement_theta_min 2.0758
_cell_volume 7210(4)
_computing_cell_refinement 'CrystalClear (Rigaku Inc., 2008)'
_computing_data_collection 'CrystalClear (Rigaku Inc., 2008)'
_computing_data_reduction 'CrystalClear (Rigaku Inc., 2008)'
_computing_structure_refinement 'SHELXL-2013 (Sheldrick, 2013)'
_computing_structure_solution SHELXL-93
_diffrn_ambient_temperature 153(2)
_diffrn_detector_area_resol_mean 28.5714
_diffrn_measured_fraction_theta_full 0.996
_diffrn_measured_fraction_theta_max 0.997
_diffrn_measurement_device_type 'Saturn724+ (2x2 bin mode)'
_diffrn_measurement_method dtprofit.ref
_diffrn_radiation_type MoK\a
_diffrn_radiation_wavelength 0.71073
_diffrn_reflns_av_R_equivalents 0.0530
_diffrn_reflns_av_unetI/netI 0.0528
_diffrn_reflns_Laue_measured_fraction_full 0.996
_diffrn_reflns_Laue_measured_fraction_max 0.997
_diffrn_reflns_limit_h_max 20
_diffrn_reflns_limit_h_min -21
_diffrn_reflns_limit_k_max 29
_diffrn_reflns_limit_k_min -29
_diffrn_reflns_limit_l_max 24
_diffrn_reflns_limit_l_min -23
_diffrn_reflns_number 61233
_diffrn_reflns_point_group_measured_fraction_full 0.996
_diffrn_reflns_point_group_measured_fraction_max 0.997
_diffrn_reflns_theta_full 25.242
_diffrn_reflns_theta_max 27.000
_diffrn_reflns_theta_min 2.076
_diffrn_source 'Rotating Anode'
_exptl_absorpt_coefficient_mu 1.803
_exptl_absorpt_correction_T_max 1.0000
_exptl_absorpt_correction_T_min 0.7623
_exptl_absorpt_correction_type multi-scan
_exptl_crystal_colour Green
_exptl_crystal_density_diffrn 1.386
_exptl_crystal_description block
_exptl_crystal_F_000 3084
_exptl_crystal_size_max 0.520
_exptl_crystal_size_mid 0.340
_exptl_crystal_size_min 0.240
_refine_diff_density_max 2.642
_refine_diff_density_min -3.058
_refine_diff_density_rms 0.152
_refine_ls_extinction_coef 0.00087(18)
_refine_ls_extinction_expression Fc^*^=kFc[1+0.001xFc^2^\l^3^/sin(2\q)]^-1/4^
_refine_ls_extinction_method SHELXL
_refine_ls_goodness_of_fit_ref 1.094
_refine_ls_hydrogen_treatment constr
_refine_ls_matrix_type full
_refine_ls_number_parameters 876
_refine_ls_number_reflns 15705
_refine_ls_number_restraints 63
_refine_ls_restrained_S_all 1.101
_refine_ls_R_factor_all 0.0987
_refine_ls_R_factor_gt 0.0852
_refine_ls_shift/su_max 0.001
_refine_ls_shift/su_mean 0.000
_refine_ls_structure_factor_coef Fsqd
_refine_ls_weighting_details
;
 w=1/[\s^2^(Fo^2^)+(0.1241P)^2^+19.1870P]
 where P=(Fo^2^+2Fc^2^)/3
;
_refine_ls_weighting_scheme calc
_refine_ls_wR_factor_gt 0.2305
_refine_ls_wR_factor_ref 0.2453
_reflns_Friedel_coverage 0.000
_reflns_number_gt 13012
_reflns_number_total 15705
_reflns_threshold_expression 'I > 2\s(I)'
_cod_data_source_file ic502874n_si_002.cif
_cod_data_source_block 2
_cod_depositor_comments
;
The following automatic conversions were performed:

'_exptl_absorpt_correction_type' value 'Multi-scan' changed to
'multi-scan' according to
/usr/data/users/saulius/crontab/automatic-downloads/rss-feeds/ACS/lib/dictionaries/cif_core.dic
dictionary named 'cif_core.dic' version 2.4.2 from 2011-04-26.

Automatic conversion script
Id: cif_fix_values 3008 2015-01-20 13:52:24Z robertas 

 Adding full bibliography for 4342236--4342237.cif.
;
_cod_original_cell_volume 7209(4)
_cod_database_code 4342237
_shelx_space_group_comment
;
The symmetry employed for this shelxl refinement is uniquely defined
by the following loop, which should always be used as a source of
symmetry information in preference to the above space-group names.
They are only intended as comments.
;
_shelx_estimated_absorpt_t_min 0.454
_shelx_estimated_absorpt_t_max 0.672
_shelxl_version_number 2013-2

loop_
_space_group_symop_operation_xyz
'x, y, z'
'-x, y+1/2, -z+1/2'
'-x, -y, -z'
'x, -y-1/2, z-1/2'

loop_
_atom_site_label
_atom_site_type_symbol
_atom_site_fract_x
_atom_site_fract_y
_atom_site_fract_z
_atom_site_U_iso_or_equiv
_atom_site_adp_type
_atom_site_occupancy
_atom_site_site_symmetry_order
_atom_site_calc_flag
_atom_site_refinement_flags_posn
_atom_site_refinement_flags_adp
_atom_site_refinement_flags_occupancy
Dy1 Dy 0.99510(2) 0.49892(2) 0.28932(2) 0.04175(14) Uani 1 1 d . . .
Ni1 Ni 0.78130(5) 0.53721(4) 0.23872(5) 0.0467(2) Uani 1 1 d . . .
Ni2 Ni 1.20945(6) 0.46312(4) 0.33980(5) 0.0551(3) Uani 1 1 d . . .
Fe1 Fe 0.70870(6) 0.65654(4) 0.43248(5) 0.0446(2) Uani 1 1 d . . .
C1 C 0.7445(4) 0.6034(3) 0.3682(4) 0.0463(14) Uani 1 1 d . . .
C2 C 0.8173(4) 0.6908(3) 0.4579(4) 0.0466(14) Uani 1 1 d . . .
C3 C 0.7481(4) 0.6039(3) 0.5136(4) 0.0489(15) Uani 1 1 d . . .
C4 C 0.6003(5) 0.6194(3) 0.4055(4) 0.0591(18) Uani 1 1 d . . .
C5 C 0.6741(5) 0.7104(3) 0.4978(4) 0.0563(17) Uani 1 1 d . . .
C6 C 0.6738(5) 0.7115(3) 0.3519(4) 0.0576(18) Uani 1 1 d . . .
C7 C 1.1545(5) 0.5874(3) 0.3518(4) 0.0528(17) Uani 1 1 d . . .
C8 C 1.0871(5) 0.3949(3) 0.2202(4) 0.0518(16) Uani 1 1 d . . .
C9 C 1.0073(5) 0.3913(3) 0.1711(4) 0.0489(16) Uani 1 1 d . . .
C10 C 0.9871(6) 0.3475(3) 0.1202(5) 0.064(2) Uani 1 1 d . . .
H10A H 0.9340 0.3466 0.0872 0.076 Uiso 1 1 calc R U .
C11 C 0.9052(4) 0.6024(3) 0.1782(3) 0.0465(15) Uani 1 1 d . . .
C12 C 1.0910(5) 0.6281(3) 0.3460(4) 0.0523(16) Uani 1 1 d . . .
C13 C 1.0059(5) 0.6511(3) 0.1278(4) 0.0518(16) Uani 1 1 d . . .
H13A H 1.0596 0.6524 0.1215 0.062 Uiso 1 1 calc R U .
C14 C 0.9488(5) 0.6950(3) 0.0985(5) 0.062(2) Uani 1 1 d . . .
H14A H 0.9633 0.7259 0.0716 0.074 Uiso 1 1 calc R U .
C15 C 0.8712(5) 0.6930(3) 0.1091(4) 0.060(2) Uani 1 1 d . . .
H15A H 0.8332 0.7233 0.0903 0.072 Uiso 1 1 calc R U .
C16 C 0.8469(5) 0.6459(3) 0.1481(4) 0.0513(16) Uani 1 1 d . . .
C17 C 0.7610(5) 0.6448(3) 0.1498(4) 0.0571(18) Uani 1 1 d . . .
H17A H 0.7281 0.6771 0.1285 0.069 Uiso 1 1 calc R U .
C18 C 0.8953(5) 0.3711(3) 0.3043(4) 0.0558(18) Uani 1 1 d . . .
C19 C 0.8782(6) 0.3122(3) 0.3037(5) 0.068(2) Uani 1 1 d . . .
H19A H 0.9216 0.2849 0.3197 0.082 Uiso 1 1 calc R U .
C20 C 0.8330(5) 0.4127(3) 0.2794(4) 0.0496(16) Uani 1 1 d . . .
C21 C 1.0359(6) 0.3591(3) 0.3757(5) 0.073(2) Uani 1 1 d . . .
H21A H 1.0115 0.3405 0.4107 0.110 Uiso 1 1 calc R U .
H21B H 1.0822 0.3836 0.4013 0.110 Uiso 1 1 calc R U .
H21C H 1.0554 0.3291 0.3482 0.110 Uiso 1 1 calc R U .
C22 C 0.9541(5) 0.6385(3) 0.3569(5) 0.067(2) Uani 1 1 d . . .
H22A H 0.9781 0.6537 0.4056 0.100 Uiso 1 1 calc R U .
H22B H 0.9060 0.6146 0.3565 0.100 Uiso 1 1 calc R U .
H22C H 0.9374 0.6710 0.3232 0.100 Uiso 1 1 calc R U .
C23 C 0.9836(4) 0.6064(2) 0.1656(3) 0.0417(14) Uani 1 1 d . . .
C24 C 0.6366(5) 0.6157(4) 0.1704(5) 0.067(2) Uani 1 1 d . . .
H24A H 0.6162 0.6476 0.1355 0.081 Uiso 1 1 calc R U .
H24B H 0.6305 0.6283 0.2178 0.081 Uiso 1 1 calc R U .
C25 C 0.5845(5) 0.5616(5) 0.1460(5) 0.076(3) Uani 1 1 d . . .
C26 C 0.5972(5) 0.5152(5) 0.2057(6) 0.074(2) Uani 1 1 d . . .
H26A H 0.5911 0.5338 0.2502 0.089 Uiso 1 1 calc R U .
H26B H 0.5539 0.4852 0.1908 0.089 Uiso 1 1 calc R U .
C27 C 0.5977(7) 0.5347(6) 0.0755(6) 0.097(3) Uani 1 1 d . . .
H27A H 0.6552 0.5227 0.0843 0.145 Uiso 1 1 calc R U .
H27B H 0.5845 0.5638 0.0369 0.145 Uiso 1 1 calc R U .
H27C H 0.5619 0.5008 0.0612 0.145 Uiso 1 1 calc R U .
C28 C 0.6789(5) 0.4315(4) 0.2304(4) 0.064(2) Uani 1 1 d . . .
H28A H 0.6267 0.4131 0.2204 0.077 Uiso 1 1 calc R U .
C29 C 0.7513(5) 0.3928(3) 0.2544(4) 0.0604(19) Uani 1 1 d . . .
C30 C 0.7346(6) 0.3327(4) 0.2558(5) 0.071(2) Uani 1 1 d . . .
H30A H 0.6793 0.3197 0.2401 0.086 Uiso 1 1 calc R U .
C31 C 0.7962(7) 0.2924(4) 0.2791(5) 0.081(3) Uani 1 1 d . . .
H31A H 0.7839 0.2520 0.2788 0.098 Uiso 1 1 calc R U .
C32 C 0.8804(5) 0.4413(4) 0.1197(5) 0.070(2) Uani 1 1 d . . .
H32A H 0.8935 0.4376 0.0735 0.104 Uiso 1 1 calc R U .
H32B H 0.8544 0.4792 0.1219 0.104 Uiso 1 1 calc R U .
H32C H 0.8426 0.4101 0.1242 0.104 Uiso 1 1 calc R U .
C33 C 1.0441(6) 0.3049(3) 0.1171(6) 0.071(2) Uani 1 1 d . . .
H33A H 1.0297 0.2738 0.0836 0.086 Uiso 1 1 calc R U .
C34 C 1.1227(7) 0.3086(3) 0.1639(6) 0.080(3) Uani 1 1 d . . .
H34A H 1.1623 0.2802 0.1607 0.095 Uiso 1 1 calc R U .
C35 C 1.1459(5) 0.3537(3) 0.2168(5) 0.062(2) Uani 1 1 d . . .
C36 C 1.2319(6) 0.3562(4) 0.2587(5) 0.069(2) Uani 1 1 d . . .
H36A H 1.2658 0.3251 0.2514 0.083 Uiso 1 1 calc R U .
C37 C 1.3072(6) 0.5716(5) 0.3760(5) 0.077(3) Uani 1 1 d . . .
H37A H 1.3589 0.5907 0.3887 0.093 Uiso 1 1 calc R U .
C38 C 1.2355(5) 0.6088(4) 0.3637(5) 0.064(2) Uani 1 1 d . . .
C39 C 1.2470(7) 0.6702(4) 0.3669(6) 0.083(3) Uani 1 1 d . . .
H39A H 1.3010 0.6851 0.3739 0.099 Uiso 1 1 calc R U .
C40 C 1.1045(6) 0.6879(3) 0.3498(5) 0.067(2) Uani 1 1 d . . .
H40A H 1.0599 0.7141 0.3451 0.081 Uiso 1 1 calc R U .
C41 C 1.1099(5) 0.5545(4) 0.1728(5) 0.063(2) Uani 1 1 d . . .
H41A H 1.0966 0.5610 0.1206 0.094 Uiso 1 1 calc R U .
H41B H 1.1335 0.5155 0.1841 0.094 Uiso 1 1 calc R U .
H41C H 1.1498 0.5837 0.1977 0.094 Uiso 1 1 calc R U .
C42 C 0.4927(6) 0.5813(6) 0.1326(8) 0.110(4) Uani 1 1 d . . .
H42A H 0.4850 0.5982 0.1770 0.165 Uiso 1 1 calc R U .
H42B H 0.4565 0.5475 0.1185 0.165 Uiso 1 1 calc R U .
H42C H 0.4794 0.6105 0.0940 0.165 Uiso 1 1 calc R U .
C43 C 1.3564(6) 0.3872(5) 0.3409(7) 0.092(3) Uani 1 1 d . . .
H43A H 1.3781 0.3563 0.3153 0.110 Uiso 1 1 calc R U .
H43B H 1.3628 0.3738 0.3909 0.110 Uiso 1 1 calc R U .
C44 C 1.3918(6) 0.4887(6) 0.3988(9) 0.114(5) Uani 1 1 d . . .
H44A H 1.3960 0.4689 0.4453 0.137 Uiso 1 1 calc R U .
H44B H 1.4340 0.5197 0.4073 0.137 Uiso 1 1 calc R U .
C45 C 1.4079(6) 0.4434(6) 0.3428(8) 0.108(5) Uani 1 1 d . . .
C46 C 1.3949(8) 0.4717(6) 0.2698(9) 0.132(6) Uani 1 1 d . . .
H46A H 1.4276 0.5075 0.2749 0.199 Uiso 1 1 calc R U .
H46B H 1.3366 0.4813 0.2500 0.199 Uiso 1 1 calc R U .
H46C H 1.4120 0.4449 0.2372 0.199 Uiso 1 1 calc R U .
C47 C 1.4996(7) 0.4251(7) 0.3734(12) 0.173(9) Uani 1 1 d . . .
H47A H 1.5348 0.4595 0.3773 0.260 Uiso 1 1 calc R U .
H47B H 1.5140 0.3966 0.3410 0.260 Uiso 1 1 calc R U .
H47C H 1.5076 0.4076 0.4212 0.260 Uiso 1 1 calc R U .
C48 C 1.1842(7) 0.7088(4) 0.3606(5) 0.080(3) Uani 1 1 d . . .
H48A H 1.1947 0.7495 0.3634 0.097 Uiso 1 1 calc R U .
C49 C 1.2869(10) 0.6519(7) 0.5656(6) 0.062(4) Uani 0.594(15) 1 d . . P
C49A C 1.2084(14) 0.6454(10) 0.5445(11) 0.064(6) Uani 0.406(15) 1 d . . P
C50 C 1.269(3) 0.5409(11) 0.5638(18) 0.163(15) Uani 0.594(15) 1 d . . P
C50A C 1.3036(16) 0.5646(14) 0.5694(16) 0.076(7) Uani 0.406(15) 1 d . U P
C51 C 1.1591(8) 0.5461(7) 0.5333(8) 0.067(4) Uani 0.594(15) 1 d . . P
C51A C 1.1436(14) 0.6163(8) 0.5305(10) 0.058(5) Uani 0.406(15) 1 d . . P
C52 C 1.1475(8) 0.4239(5) 0.0344(9) 0.119(5) Uani 1 1 d D . .
C53 C 1.2708(9) 0.3669(5) 0.0614(8) 0.134(5) Uani 1 1 d D . .
H53A H 1.2290 0.3363 0.0492 0.200 Uiso 1 1 calc R U .
H53B H 1.3041 0.3619 0.1113 0.200 Uiso 1 1 calc R U .
H53C H 1.3062 0.3645 0.0289 0.200 Uiso 1 1 calc R U .
C54 C 1.2774(11) 0.4747(6) 0.0665(12) 0.187(10) Uani 1 1 d D . .
N1 N 0.7659(4) 0.5745(3) 0.3285(3) 0.0533(14) Uani 1 1 d . . .
N2 N 0.8847(4) 0.7084(2) 0.4742(3) 0.0481(13) Uani 1 1 d . . .
N3 N 0.7734(4) 0.5742(3) 0.5639(4) 0.0581(15) Uani 1 1 d . . .
N4 N 0.5357(5) 0.6002(4) 0.3883(6) 0.102(3) Uani 1 1 d . . .
N5 N 0.6532(4) 0.7414(3) 0.5373(4) 0.073(2) Uani 1 1 d . . .
N6 N 0.6519(5) 0.7440(3) 0.3045(4) 0.076(2) Uani 1 1 d . . .
N7 N 1.2674(4) 0.3957(3) 0.3046(4) 0.069(2) Uani 1 1 d . . .
N8 N 1.3089(5) 0.5151(4) 0.3717(5) 0.075(2) Uani 1 1 d . . .
N9 N 0.6782(4) 0.4867(3) 0.2215(4) 0.0585(16) Uani 1 1 d . . .
N10 N 0.7256(4) 0.6054(3) 0.1767(3) 0.0537(14) Uani 1 1 d . . .
N11 N 1.2209(5) 0.5912(6) 0.5496(4) 0.099(3) Uani 1 1 d . . .
N12 N 1.2312(8) 0.4231(4) 0.0537(5) 0.122(4) Uani 1 1 d D . .
O1 O 1.1008(3) 0.4399(2) 0.2691(3) 0.0497(11) Uani 1 1 d . . .
O2 O 1.1350(3) 0.5308(2) 0.3447(3) 0.0505(11) Uani 1 1 d . . .
O3 O 1.0138(3) 0.60360(19) 0.3356(3) 0.0510(11) Uani 1 1 d . . .
O4 O 0.9551(3) 0.43697(19) 0.1781(3) 0.0503(11) Uani 1 1 d . . .
O5 O 0.8894(3) 0.55799(17) 0.2178(2) 0.0428(10) Uani 1 1 d . . .
O6 O 0.8553(3) 0.46868(19) 0.2787(3) 0.0489(11) Uani 1 1 d . . .
O7 O 0.9750(3) 0.39475(19) 0.3271(3) 0.0520(12) Uani 1 1 d . . .
O8 O 1.0355(3) 0.55933(18) 0.1964(3) 0.0459(10) Uani 1 1 d . . .
O9 O 1.1054(13) 0.4667(10) 0.0240(14) 0.210(19) Uani 0.46(3) 1 d D . P
O9A O 1.2441(16) 0.5251(10) 0.0622(14) 0.176(13) Uani 0.54(3) 1 d . . P
O10 O 1.0850(4) 0.5693(3) 0.5182(3) 0.0714(16) Uani 1 1 d . . .
O1W O 0.9984(4) 0.49928(19) 0.4129(3) 0.0596(15) Uani 1 1 d . . .
O2W O 0.472(3) 0.7686(16) 0.206(3) 0.30(2) Uani 0.5 1 d . . P
O3W O 0.4055(12) 0.6716(10) 0.2621(11) 0.276(9) Uani 1 1 d . U .
O4WA O 0.318(3) 0.706(2) 0.127(3) 0.21(3) Uani 0.33(3) 1 d . U P
O4W O 0.2814(15) 0.6309(12) 0.1550(15) 0.221(14) Uani 0.67(3) 1 d . U P
O5W O 0.3834(19) 0.6566(11) -0.0467(13) 0.201(10) Uani 0.5 1 d . U P
O6W O 0.4932(13) 0.6365(12) -0.1002(12) 0.236(11) Uani 0.72(2) 1 d . U P
O6WA O 0.520(2) 0.6596(13) -0.2100(19) 0.119(13) Uani 0.28(2) 1 d . U P
O7W O 0.5633(8) 0.7513(6) 0.1492(7) 0.089(5) Uani 0.55(2) 1 d . . P
O7WA O 0.493(2) 0.7499(13) 0.0619(19) 0.191(14) Uani 0.45(2) 1 d . U P
O8W O 0.829(2) 0.2858(12) -0.0374(16) 0.127(13) Uani 0.31(2) 1 d . U P
O8WA O 0.8284(12) 0.3494(7) -0.0409(9) 0.153(8) Uani 0.69(2) 1 d . . P

loop_
_atom_site_aniso_label
_atom_site_aniso_U_11
_atom_site_aniso_U_22
_atom_site_aniso_U_33
_atom_site_aniso_U_23
_atom_site_aniso_U_13
_atom_site_aniso_U_12
Dy1 0.0549(2) 0.0306(2) 0.0362(2) 0.00144(10) 0.00659(15) 0.00090(11)
Ni1 0.0490(5) 0.0459(5) 0.0391(4) -0.0005(3) 0.0018(4) -0.0021(4)
Ni2 0.0501(5) 0.0574(6) 0.0551(5) 0.0180(4) 0.0100(4) 0.0018(4)
Fe1 0.0482(5) 0.0365(5) 0.0440(5) 0.0035(4) 0.0040(4) -0.0001(4)
C1 0.056(4) 0.041(3) 0.037(3) 0.001(3) 0.005(3) -0.003(3)
C2 0.055(4) 0.035(3) 0.045(3) 0.000(3) 0.007(3) -0.002(3)
C3 0.050(4) 0.040(3) 0.053(4) -0.003(3) 0.007(3) -0.005(3)
C4 0.059(4) 0.056(4) 0.058(4) -0.004(3) 0.009(4) -0.006(4)
C5 0.056(4) 0.052(4) 0.057(4) 0.000(3) 0.011(3) -0.002(3)
C6 0.050(4) 0.054(4) 0.062(5) 0.011(4) 0.004(3) -0.005(3)
C7 0.065(4) 0.045(4) 0.046(4) 0.001(3) 0.011(3) -0.014(3)
C8 0.070(4) 0.029(3) 0.061(4) 0.006(3) 0.025(4) 0.004(3)
C9 0.067(4) 0.028(3) 0.052(4) -0.002(3) 0.016(3) 0.001(3)
C10 0.086(6) 0.039(4) 0.070(5) -0.013(4) 0.028(5) -0.003(4)
C11 0.063(4) 0.032(3) 0.038(3) 0.000(2) 0.003(3) -0.001(3)
C12 0.070(5) 0.047(4) 0.038(3) -0.004(3) 0.013(3) -0.010(3)
C13 0.064(4) 0.033(3) 0.054(4) 0.008(3) 0.009(3) -0.002(3)
C14 0.073(5) 0.033(3) 0.072(5) 0.020(3) 0.007(4) 0.002(3)
C15 0.078(5) 0.036(3) 0.057(4) 0.012(3) 0.000(4) 0.003(3)
C16 0.060(4) 0.040(3) 0.048(4) 0.006(3) 0.005(3) 0.008(3)
C17 0.057(4) 0.057(4) 0.052(4) 0.002(3) 0.005(3) 0.011(3)
C18 0.078(5) 0.040(3) 0.047(4) -0.002(3) 0.013(4) -0.010(3)
C19 0.100(7) 0.042(4) 0.059(5) -0.004(3) 0.016(4) -0.009(4)
C20 0.064(4) 0.037(3) 0.045(3) -0.007(3) 0.009(3) -0.013(3)
C21 0.078(6) 0.044(4) 0.093(7) 0.024(4) 0.013(5) 0.007(4)
C22 0.074(5) 0.048(4) 0.072(5) -0.023(4) 0.009(4) 0.008(4)
C23 0.055(4) 0.025(3) 0.039(3) 0.000(2) 0.003(3) 0.001(2)
C24 0.054(4) 0.079(6) 0.065(5) 0.007(4) 0.008(4) 0.013(4)
C25 0.053(4) 0.105(7) 0.061(5) 0.016(5) -0.001(4) 0.009(5)
C26 0.052(4) 0.093(6) 0.069(6) -0.007(5) 0.004(4) -0.008(4)
C27 0.078(7) 0.131(10) 0.064(6) -0.007(6) -0.008(5) -0.003(6)
C28 0.058(4) 0.080(6) 0.049(4) -0.009(4) 0.003(3) -0.020(4)
C29 0.073(5) 0.059(4) 0.047(4) -0.007(3) 0.012(4) -0.023(4)
C30 0.078(6) 0.062(5) 0.063(5) -0.009(4) 0.001(4) -0.027(4)
C31 0.114(8) 0.045(4) 0.070(6) -0.006(4) 0.000(5) -0.034(5)
C32 0.071(5) 0.063(5) 0.061(5) -0.019(4) -0.005(4) 0.008(4)
C33 0.090(6) 0.043(4) 0.088(6) -0.012(4) 0.035(5) 0.007(4)
C34 0.121(8) 0.035(4) 0.100(7) 0.008(4) 0.059(7) 0.022(4)
C35 0.078(5) 0.044(4) 0.071(5) 0.009(4) 0.035(4) 0.017(4)
C36 0.079(6) 0.055(5) 0.081(6) 0.018(4) 0.036(5) 0.027(4)
C37 0.062(5) 0.101(7) 0.065(5) 0.018(5) 0.010(4) -0.030(5)
C38 0.058(4) 0.066(5) 0.066(5) 0.003(4) 0.016(4) -0.021(4)
C39 0.091(7) 0.078(6) 0.089(7) -0.007(5) 0.042(6) -0.041(6)
C40 0.098(6) 0.042(4) 0.069(5) -0.004(4) 0.035(5) -0.014(4)
C41 0.060(4) 0.060(5) 0.072(5) 0.021(4) 0.023(4) 0.013(4)
C42 0.047(5) 0.136(10) 0.131(10) 0.023(8) -0.004(6) 0.018(6)
C43 0.063(5) 0.092(7) 0.127(9) 0.039(7) 0.037(6) 0.023(5)
C44 0.045(5) 0.123(9) 0.165(14) 0.072(10) 0.014(7) 0.001(6)
C45 0.055(5) 0.116(9) 0.163(12) 0.065(9) 0.044(7) 0.026(6)
C46 0.104(9) 0.130(11) 0.196(16) 0.081(11) 0.097(11) 0.042(8)
C47 0.043(5) 0.157(14) 0.31(3) 0.055(15) 0.039(10) 0.017(7)
C48 0.112(8) 0.050(5) 0.084(6) -0.009(4) 0.033(6) -0.027(5)
C49 0.095(11) 0.075(9) 0.025(5) -0.001(5) 0.031(6) 0.002(7)
C49A 0.075(14) 0.061(13) 0.059(12) 0.004(9) 0.024(10) -0.032(11)
C50 0.25(4) 0.060(14) 0.15(3) -0.024(15) 0.01(3) -0.006(19)
C50A 0.064(9) 0.084(11) 0.074(10) 0.001(8) 0.012(8) -0.012(8)
C51 0.053(7) 0.074(9) 0.064(8) 0.012(7) 0.000(6) -0.023(6)
C51A 0.089(14) 0.049(10) 0.043(9) -0.003(8) 0.028(9) -0.005(9)
C52 0.139(14) 0.093(10) 0.126(13) -0.004(9) 0.036(11) 0.003(9)
C53 0.146(13) 0.126(12) 0.122(12) 0.013(9) 0.025(10) 0.034(10)
C54 0.24(3) 0.113(13) 0.21(2) -0.057(14) 0.067(19) -0.082(16)
N1 0.061(4) 0.052(3) 0.041(3) 0.000(3) 0.005(3) -0.002(3)
N2 0.055(3) 0.040(3) 0.046(3) -0.003(2) 0.009(3) 0.002(3)
N3 0.057(4) 0.058(4) 0.056(4) 0.011(3) 0.009(3) -0.001(3)
N4 0.070(5) 0.099(7) 0.130(8) -0.009(6) 0.016(5) -0.031(5)
N5 0.062(4) 0.072(5) 0.085(5) -0.015(4) 0.017(4) 0.004(3)
N6 0.067(4) 0.067(4) 0.076(5) 0.026(4) -0.009(4) -0.008(3)
N7 0.062(4) 0.075(5) 0.076(5) 0.031(4) 0.030(4) 0.023(4)
N8 0.053(4) 0.086(5) 0.082(6) 0.035(4) 0.012(4) -0.010(4)
N9 0.060(4) 0.070(4) 0.041(3) -0.012(3) 0.006(3) -0.015(3)
N10 0.047(3) 0.059(4) 0.047(3) 0.008(3) -0.001(3) 0.007(3)
N11 0.058(5) 0.177(12) 0.055(5) 0.029(6) 0.003(4) -0.016(6)
N12 0.178(13) 0.115(9) 0.079(7) -0.030(6) 0.046(8) -0.037(9)
O1 0.054(3) 0.044(2) 0.048(3) 0.002(2) 0.010(2) 0.010(2)
O2 0.053(3) 0.046(3) 0.045(3) 0.007(2) 0.002(2) -0.007(2)
O3 0.066(3) 0.034(2) 0.047(3) -0.0086(19) 0.006(2) -0.004(2)
O4 0.060(3) 0.032(2) 0.051(3) -0.0048(19) 0.002(2) 0.001(2)
O5 0.052(2) 0.030(2) 0.042(2) 0.0025(17) 0.0048(19) 0.0009(18)
O6 0.054(3) 0.039(2) 0.050(3) 0.000(2) 0.005(2) -0.005(2)
O7 0.066(3) 0.033(2) 0.051(3) 0.007(2) 0.007(2) -0.003(2)
O8 0.053(3) 0.034(2) 0.051(3) 0.0035(19) 0.016(2) 0.0008(19)
O9 0.25(4) 0.28(5) 0.10(2) -0.03(3) 0.04(2) -0.05(4)
O9A 0.19(2) 0.123(17) 0.20(3) -0.041(16) 0.033(18) -0.099(17)
O10 0.063(3) 0.098(4) 0.049(3) 0.002(3) 0.007(3) -0.011(3)
O1W 0.094(4) 0.051(3) 0.033(3) 0.0059(18) 0.017(3) -0.003(2)
O2W 0.36(5) 0.20(3) 0.42(6) -0.01(3) 0.26(5) -0.12(3)
O3W 0.239(14) 0.345(17) 0.296(16) -0.005(14) 0.161(13) 0.056(13)
O4WA 0.20(3) 0.20(3) 0.25(3) -0.036(18) 0.090(19) 0.028(18)
O4W 0.190(17) 0.25(2) 0.24(2) 0.012(15) 0.080(14) 0.001(14)
O5W 0.252(18) 0.179(15) 0.123(13) 0.040(12) -0.033(13) 0.095(14)
O6W 0.163(14) 0.32(2) 0.192(16) 0.044(14) -0.016(11) -0.068(14)
O6WA 0.112(18) 0.092(17) 0.14(2) -0.036(14) 0.018(14) -0.019(13)
O7W 0.071(8) 0.103(10) 0.085(10) 0.017(7) 0.008(6) 0.012(7)
O7WA 0.18(2) 0.173(19) 0.24(2) 0.030(15) 0.082(16) -0.034(14)
O8W 0.16(2) 0.088(17) 0.121(18) -0.009(12) 0.021(14) -0.054(13)
O8WA 0.204(18) 0.119(13) 0.137(14) -0.004(9) 0.049(12) -0.012(11)

loop_
_atom_type_symbol
_atom_type_description
_atom_type_scat_dispersion_real
_atom_type_scat_dispersion_imag
_atom_type_scat_source
C C 0.0033 0.0016 'International Tables Vol C Tables 4.2.6.8 and 6.1.1.4'
H H 0.0000 0.0000 'International Tables Vol C Tables 4.2.6.8 and 6.1.1.4'
N N 0.0061 0.0033 'International Tables Vol C Tables 4.2.6.8 and 6.1.1.4'
O O 0.0106 0.0060 'International Tables Vol C Tables 4.2.6.8 and 6.1.1.4'
Fe Fe 0.3463 0.8444 'International Tables Vol C Tables 4.2.6.8 and 6.1.1.4'
Ni Ni 0.3393 1.1124 'International Tables Vol C Tables 4.2.6.8 and 6.1.1.4'
Dy Dy -0.1892 4.4098 'International Tables Vol C Tables 4.2.6.8 and 6.1.1.4'

loop_
_geom_angle_atom_site_label_1
_geom_angle_atom_site_label_2
_geom_angle_atom_site_label_3
_geom_angle
_geom_angle_site_symmetry_1
_geom_angle_site_symmetry_3
O1 Dy1 O5 136.02(16) . .
O1 Dy1 O1W 111.00(19) . .
O5 Dy1 O1W 112.98(19) . .
O1 Dy1 O6 126.08(16) . .
O5 Dy1 O6 63.18(15) . .
O1W Dy1 O6 80.8(2) . .
O1 Dy1 O2 63.50(17) . .
O5 Dy1 O2 125.09(15) . .
O1W Dy1 O2 78.8(2) . .
O6 Dy1 O2 159.50(17) . .
O1 Dy1 O8 80.33(15) . .
O5 Dy1 O8 64.93(15) . .
O1W Dy1 O8 141.47(16) . .
O6 Dy1 O8 123.37(16) . .
O2 Dy1 O8 73.96(16) . .
O1 Dy1 O4 64.69(16) . .
O5 Dy1 O4 80.91(15) . .
O1W Dy1 O4 142.10(16) . .
O6 Dy1 O4 74.68(16) . .
O2 Dy1 O4 123.34(17) . .
O8 Dy1 O4 76.38(16) . .
O1 Dy1 O7 71.06(17) . .
O5 Dy1 O7 124.44(16) . .
O1W Dy1 O7 71.55(16) . .
O6 Dy1 O7 63.34(16) . .
O2 Dy1 O7 110.31(16) . .
O8 Dy1 O7 143.89(16) . .
O4 Dy1 O7 71.75(16) . .
O1 Dy1 O3 124.82(17) . .
O5 Dy1 O3 70.50(15) . .
O1W Dy1 O3 71.24(16) . .
O6 Dy1 O3 108.95(16) . .
O2 Dy1 O3 63.24(16) . .
O8 Dy1 O3 72.37(16) . .
O4 Dy1 O3 144.27(15) . .
O7 Dy1 O3 142.76(17) . .
N1 Ni1 O6 102.5(2) . .
N1 Ni1 O5 114.0(2) . .
O6 Ni1 O5 76.20(18) . .
N1 Ni1 N10 91.7(3) . .
O6 Ni1 N10 163.3(2) . .
O5 Ni1 N10 90.0(2) . .
N1 Ni1 N9 94.3(3) . .
O6 Ni1 N9 91.9(3) . .
O5 Ni1 N9 150.9(2) . .
N10 Ni1 N9 95.9(3) . .
N3 Ni2 N8 94.2(3) 3_766 .
N3 Ni2 O2 102.8(2) 3_766 .
N8 Ni2 O2 90.6(3) . .
N3 Ni2 O1 112.7(2) 3_766 .
N8 Ni2 O1 152.1(3) . .
O2 Ni2 O1 76.86(19) . .
N3 Ni2 N7 91.3(3) 3_766 .
N8 Ni2 N7 96.5(4) . .
O2 Ni2 N7 163.8(3) . .
O1 Ni2 N7 90.3(3) . .
C2 Fe1 C3 87.4(3) . .
C2 Fe1 C1 88.6(3) . .
C3 Fe1 C1 91.4(3) . .
C2 Fe1 C4 178.0(3) . .
C3 Fe1 C4 91.9(3) . .
C1 Fe1 C4 89.5(3) . .
C2 Fe1 C6 89.9(3) . .
C3 Fe1 C6 177.4(3) . .
C1 Fe1 C6 88.8(3) . .
C4 Fe1 C6 90.7(3) . .
C2 Fe1 C5 90.6(3) . .
C3 Fe1 C5 88.4(3) . .
C1 Fe1 C5 179.3(3) . .
C4 Fe1 C5 91.2(3) . .
C6 Fe1 C5 91.4(3) . .
N1 C1 Fe1 176.6(6) . .
N2 C2 Fe1 176.3(6) . .
N3 C3 Fe1 177.2(6) . .
N4 C4 Fe1 176.8(9) . .
N5 C5 Fe1 178.6(7) . .
N6 C6 Fe1 178.9(8) . .
O2 C7 C12 118.4(7) . .
O2 C7 C38 123.6(7) . .
C12 C7 C38 118.0(7) . .
O1 C8 C35 123.7(7) . .
O1 C8 C9 116.9(6) . .
C35 C8 C9 119.4(7) . .
C10 C9 O4 124.9(7) . .
C10 C9 C8 121.4(7) . .
O4 C9 C8 113.6(6) . .
C9 C10 C33 120.3(9) . .
O5 C11 C16 123.1(7) . .
O5 C11 C23 119.2(6) . .
C16 C11 C23 117.7(6) . .
O3 C12 C40 122.9(8) . .
O3 C12 C7 114.4(6) . .
C40 C12 C7 122.7(8) . .
C23 C13 C14 119.5(7) . .
C15 C14 C13 119.6(7) . .
C14 C15 C16 121.3(7) . .
C11 C16 C15 118.7(7) . .
C11 C16 C17 124.4(7) . .
C15 C16 C17 116.8(6) . .
N10 C17 C16 127.1(7) . .
C19 C18 C20 121.7(8) . .
C19 C18 O7 124.2(8) . .
C20 C18 O7 114.1(6) . .
C18 C19 C31 120.1(9) . .
O6 C20 C18 117.9(6) . .
O6 C20 C29 124.0(7) . .
C18 C20 C29 118.0(6) . .
C13 C23 O8 124.4(6) . .
C13 C23 C11 123.2(6) . .
O8 C23 C11 112.4(5) . .
N10 C24 C25 112.4(7) . .
C24 C25 C26 112.5(7) . .
C24 C25 C27 112.5(8) . .
C26 C25 C27 110.6(9) . .
C24 C25 C42 106.2(9) . .
C26 C25 C42 104.6(8) . .
C27 C25 C42 110.0(9) . .
N9 C26 C25 113.3(8) . .
N9 C28 C29 127.9(7) . .
C30 C29 C20 119.6(8) . .
C30 C29 C28 116.1(8) . .
C20 C29 C28 124.2(7) . .
C31 C30 C29 121.8(8) . .
C30 C31 C19 118.8(7) . .
C10 C33 C34 118.9(8) . .
C33 C34 C35 122.2(8) . .
C8 C35 C34 117.8(9) . .
C8 C35 C36 124.6(8) . .
C34 C35 C36 117.3(8) . .
N7 C36 C35 127.7(7) . .
N8 C37 C38 127.6(8) . .
C7 C38 C39 117.8(9) . .
C7 C38 C37 123.6(8) . .
C39 C38 C37 118.6(8) . .
C48 C39 C38 123.1(9) . .
C12 C40 C48 119.1(9) . .
N7 C43 C45 113.1(8) . .
N8 C44 C45 110.6(11) . .
C46 C45 C43 113.5(13) . .
C46 C45 C47 110.2(11) . .
C43 C45 C47 106.3(10) . .
C46 C45 C44 110.2(11) . .
C43 C45 C44 111.3(9) . .
C47 C45 C44 105.0(13) . .
C39 C48 C40 119.3(8) . .
C49A C49 N11 45.7(12) . .
C49A C49 C50A 91.1(16) . .
N11 C49 C50A 45.4(9) . .
C51A C49A N11 66.9(14) . .
C51A C49A C49 154(3) . .
N11 C49A C49 87.3(19) . .
C50A C50 N11 80(3) . .
C50A C50 C51 132(4) . .
N11 C50 C51 52.0(17) . .
C50 C50A N11 68(4) . .
C50 C50A C49 126(5) . .
N11 C50A C49 57.9(13) . .
O10 C51 N11 110.4(12) . .
O10 C51 C51A 57.4(10) . .
N11 C51 C51A 53.1(10) . .
O10 C51 C50 159.5(14) . .
N11 C51 C50 49.6(9) . .
C51A C51 C50 102.7(13) . .
C49A C51A N11 57.0(15) . .
C49A C51A O10 164(2) . .
N11 C51A O10 106.9(14) . .
C49A C51A C51 113(2) . .
N11 C51A C51 56.5(10) . .
O10 C51A C51 50.5(8) . .
O9 C52 N12 125.6(15) . .
O9A C54 N12 122.5(16) . .
C1 N1 Ni1 164.2(6) . .
C3 N3 Ni2 162.4(6) . 3_766
C36 N7 C43 116.8(8) . .
C36 N7 Ni2 125.6(6) . .
C43 N7 Ni2 117.2(7) . .
C37 N8 C44 114.8(9) . .
C37 N8 Ni2 125.3(7) . .
C44 N8 Ni2 119.6(8) . .
C28 N9 C26 116.3(7) . .
C28 N9 Ni1 124.3(6) . .
C26 N9 Ni1 119.0(6) . .
C17 N10 C24 115.5(6) . .
C17 N10 Ni1 126.3(5) . .
C24 N10 Ni1 117.6(5) . .
C49A N11 C51A 56.2(13) . .
C49A N11 C50 155(2) . .
C51A N11 C50 149(2) . .
C49A N11 C51 126.5(14) . .
C51A N11 C51 70.4(11) . .
C50 N11 C51 78(2) . .
C49A N11 C50A 123.7(17) . .
C51A N11 C50A 179.5(16) . .
C50 N11 C50A 31.5(16) . .
C51 N11 C50A 109.8(16) . .
C49A N11 C49 47.0(12) . .
C51A N11 C49 103.1(13) . .
C50 N11 C49 108.2(19) . .
C51 N11 C49 173.4(12) . .
C50A N11 C49 76.8(13) . .
C52 N12 C54 121.6(8) . .
C52 N12 C53 117.3(8) . .
C54 N12 C53 121.0(10) . .
C8 O1 Ni2 127.5(4) . .
C8 O1 Dy1 123.4(4) . .
Ni2 O1 Dy1 109.0(2) . .
C7 O2 Ni2 127.7(5) . .
C7 O2 Dy1 121.4(4) . .
Ni2 O2 Dy1 107.1(2) . .
C12 O3 C22 116.3(5) . .
C12 O3 Dy1 117.0(4) . .
C22 O3 Dy1 126.6(4) . .
C9 O4 C32 114.6(5) . .
C9 O4 Dy1 118.5(4) . .
C32 O4 Dy1 126.8(4) . .
C11 O5 Ni1 128.3(4) . .
C11 O5 Dy1 122.0(4) . .
Ni1 O5 Dy1 109.13(18) . .
C20 O6 Ni1 127.0(5) . .
C20 O6 Dy1 123.1(4) . .
Ni1 O6 Dy1 107.33(19) . .
C18 O7 C21 115.9(6) . .
C18 O7 Dy1 117.7(4) . .
C21 O7 Dy1 126.1(5) . .
C23 O8 C41 114.6(5) . .
C23 O8 Dy1 117.6(4) . .
C41 O8 Dy1 127.6(4) . .
C51 O10 C51A 72.2(11) . .

loop_
_geom_bond_atom_site_label_1
_geom_bond_atom_site_label_2
_geom_bond_distance
_geom_bond_site_symmetry_2
Dy1 O1 2.362(5) .
Dy1 O5 2.365(4) .
Dy1 O1W 2.369(5) .
Dy1 O6 2.421(5) .
Dy1 O2 2.429(5) .
Dy1 O8 2.505(4) .
Dy1 O4 2.508(5) .
Dy1 O7 2.550(4) .
Dy1 O3 2.553(4) .
Ni1 N1 2.011(6) .
Ni1 O6 2.027(5) .
Ni1 O5 2.036(5) .
Ni1 N10 2.038(6) .
Ni1 N9 2.047(7) .
Ni2 N3 1.992(6) 3_766
Ni2 N8 2.018(8) .
Ni2 O2 2.019(5) .
Ni2 O1 2.038(5) .
Ni2 N7 2.046(8) .
Fe1 C2 1.936(7) .
Fe1 C3 1.944(7) .
Fe1 C1 1.952(7) .
Fe1 C4 1.961(8) .
Fe1 C6 1.963(8) .
Fe1 C5 1.966(8) .
C1 N1 1.143(9) .
C2 N2 1.170(9) .
C3 N3 1.168(9) .
C4 N4 1.141(11) .
C5 N5 1.164(10) .
C6 N6 1.159(10) .
C7 O2 1.339(8) .
C7 C12 1.405(11) .
C7 C38 1.415(10) .
C8 O1 1.374(8) .
C8 C35 1.387(10) .
C8 C9 1.423(11) .
C9 C10 1.381(10) .
C9 O4 1.402(8) .
C10 C33 1.386(12) .
C11 O5 1.343(8) .
C11 C16 1.412(9) .
C11 C23 1.418(10) .
C12 O3 1.385(9) .
C12 C40 1.390(10) .
C13 C23 1.370(9) .
C13 C14 1.405(10) .
C14 C15 1.384(12) .
C15 C16 1.440(10) .
C16 C17 1.464(11) .
C17 N10 1.273(10) .
C18 C19 1.382(10) .
C18 C20 1.407(11) .
C18 O7 1.408(9) .
C19 C31 1.412(13) .
C20 O6 1.341(8) .
C20 C29 1.411(10) .
C21 O7 1.442(9) .
C22 O3 1.436(9) .
C23 O8 1.415(7) .
C24 N10 1.497(10) .
C24 C25 1.521(14) .
C25 C26 1.539(14) .
C25 C27 1.564(15) .
C25 C42 1.570(12) .
C26 N9 1.474(12) .
C28 N9 1.277(11) .
C28 C29 1.482(13) .
C29 C30 1.409(11) .
C30 C31 1.374(14) .
C32 O4 1.449(9) .
C33 C34 1.391(14) .
C34 C35 1.432(13) .
C35 C36 1.460(13) .
C36 N7 1.294(12) .
C37 N8 1.300(13) .
C37 C38 1.449(13) .
C38 C39 1.424(13) .
C39 C48 1.363(15) .
C40 C48 1.394(13) .
C41 O8 1.458(9) .
C43 N7 1.490(11) .
C43 C45 1.551(16) .
C44 N8 1.486(13) .
C44 C45 1.58(2) .
C45 C46 1.511(18) .
C45 C47 1.560(14) .
C49 C49A 1.29(3) .
C49 N11 1.759(19) .
C49 C50A 2.02(4) .
C49A C51A 1.25(3) .
C49A N11 1.26(2) .
C50 C50A 0.78(4) .
C50 N11 1.40(3) .
C50 C51 1.79(5) .
C50A N11 1.48(3) .
C51 O10 1.320(16) .
C51 N11 1.443(16) .
C51 C51A 1.63(2) .
C51A N11 1.38(2) .
C51A O10 1.44(2) .
C52 O9 1.199(10) .
C52 N12 1.364(13) .
C53 N12 1.442(8) .
C54 O9A 1.28(3) .
C54 N12 1.403(8) .
N3 Ni2 1.992(6) 3_766
O7W O7WA 1.78(4) .
O8W O8WA 1.46(3) .
